data_1555758
loop_
_publ_author_name
'Chen, Cuili'
'Zou, Yongzhen'
'Chen, Xianxiao'
'Zhang, Xiaoxiang'
'Rao, Weidong'
'Chan, Philip Wai Hong'

_publ_section_title
;
 Gold-Catalyzed Tandem 1,3-Migration/Double Cyclopropanation of
 1-Ene-4,n-diyne Esters to Tetracyclodecene and Tetracycloundecene
 Derivatives.
;
_journal_issue 18
_journal_name_full 'Organic letters'
_journal_page_first 4730
_journal_page_last 4733
_journal_paper_doi 10.1021/acs.orglett.6b02404
_journal_volume 18
_journal_year 2016
_chemical_formula_sum 'C25 H23 N O4'
_chemical_formula_weight 401.44
_space_group_crystal_system monoclinic
_space_group_IT_number 14
_space_group_name_Hall '-P 2ybc'
_space_group_name_H-M_alt 'P 1 21/c 1'
_atom_sites_solution_hydrogens geom
_cell_angle_alpha 90
_cell_angle_beta 94.9069(19)
_cell_angle_gamma 90
_cell_formula_units_Z 8
_cell_length_a 8.1296(3)
_cell_length_b 15.4679(6)
_cell_length_c 33.0511(14)
_cell_measurement_reflns_used 5871
_cell_measurement_temperature 376.(2)
_cell_measurement_theta_max 26.8992
_cell_measurement_theta_min 2.7053
_cell_volume 4140.9(3)
_computing_cell_refinement 'SAINT V8.34A (Bruker AXS Inc., 2013)'
_computing_data_collection 'APEX2 (Bruker AXS Inc., 2013)'
_computing_data_reduction 'SAINT V8.34A (Bruker AXS Inc., 2013)'
_computing_molecular_graphics 'XP (Bruker AXS Inc., 2013)'
_computing_publication_material 'APEX2 (Bruker AXS Inc., 2013)'
_computing_structure_refinement 'SHELXL-2013 (Sheldrick, 2013)'
_diffrn_ambient_temperature 376.(2)
_diffrn_detector_area_resol_mean 8.3333
_diffrn_measured_fraction_theta_full 0.998
_diffrn_measured_fraction_theta_max 0.998
_diffrn_measurement_device_type 'CCD area detector'
_diffrn_measurement_method 'phi and omega scans'
_diffrn_radiation_monochromator graphite
_diffrn_radiation_type MoK\a
_diffrn_radiation_wavelength 0.71073
_diffrn_reflns_av_R_equivalents 0.0384
_diffrn_reflns_av_unetI/netI 0.0514
_diffrn_reflns_limit_h_max 10
_diffrn_reflns_limit_h_min -8
_diffrn_reflns_limit_k_max 19
_diffrn_reflns_limit_k_min -19
_diffrn_reflns_limit_l_max 30
_diffrn_reflns_limit_l_min -42
_diffrn_reflns_number 27141
_diffrn_reflns_theta_full 27.12
_diffrn_reflns_theta_max 27.12
_diffrn_reflns_theta_min 1.81
_diffrn_source 'fine-focus sealed tube'
_exptl_absorpt_coefficient_mu 0.087
_exptl_absorpt_correction_T_max 0.99
_exptl_absorpt_correction_T_min 0.84
_exptl_absorpt_correction_type multi-scan
_exptl_absorpt_process_details 'SADABS V2012/1 (Bruker AXS Inc.)'
_exptl_crystal_colour colourless
_exptl_crystal_density_diffrn 1.288
_exptl_crystal_density_method 'not measured'
_exptl_crystal_description block
_exptl_crystal_F_000 1696
_exptl_crystal_size_max 0.180
_exptl_crystal_size_mid 0.120
_exptl_crystal_size_min 0.100
_refine_diff_density_max 0.298
_refine_diff_density_min -0.328
_refine_ls_extinction_method none
_refine_ls_goodness_of_fit_ref 1.088
_refine_ls_hydrogen_treatment constr
_refine_ls_matrix_type full
_refine_ls_number_parameters 543
_refine_ls_number_reflns 9144
_refine_ls_number_restraints 0
_refine_ls_restrained_S_all 1.088
_refine_ls_R_factor_all 0.0731
_refine_ls_R_factor_gt 0.0451
_refine_ls_shift/su_max 0.001
_refine_ls_shift/su_mean 0.000
_refine_ls_structure_factor_coef Fsqd
_refine_ls_weighting_details 'w=1/[\s^2^(Fo^2^)+(0.0818P)^2^] where P=(Fo^2^+2Fc^2^)/3'
_refine_ls_weighting_scheme calc
_refine_ls_wR_factor_gt 0.1182
_refine_ls_wR_factor_ref 0.1491
_reflns_number_gt 6561
_reflns_number_total 9144
_reflns_threshold_expression 'I > 2\s(I)'
_cod_data_source_file ol6b02404_si_002.cif
_cod_data_source_block I
_cod_database_code 1555758

loop_
_space_group_symop_operation_xyz
'x, y, z'
'-x, y+1/2, -z+1/2'
'-x, -y, -z'
'x, -y-1/2, z-1/2'

loop_
_atom_site_type_symbol
_atom_site_label
_atom_site_fract_x
_atom_site_fract_y
_atom_site_fract_z
_atom_site_U_iso_or_equiv
_atom_site_adp_type
_atom_site_calc_flag
_atom_site_refinement_flags_adp
_atom_site_refinement_flags_posn
_atom_site_occupancy
C C1 0.57381(19) 0.39372(11) 0.17579(5) 0.0148(4) Uani d . . 1
H H1 0.5579 0.4158 0.1479 0.018 Uiso calc U R 1
C C2 0.74659(19) 0.36320(11) 0.19210(5) 0.0149(4) Uani d . . 1
C C3 0.8758(2) 0.37536(12) 0.16318(5) 0.0185(4) Uani d . . 1
H H3 0.9344 0.3269 0.156 0.022 Uiso calc U R 1
C C4 0.9126(2) 0.45065(12) 0.14709(5) 0.0205(4) Uani d . . 1
H H4 0.995 0.4524 0.1292 0.025 Uiso calc U R 1
C C5 0.8267(2) 0.53310(12) 0.15649(5) 0.0213(4) Uani d . . 1
H H5A 0.7356 0.5429 0.1361 0.026 Uiso calc U R 1
H H5B 0.9032 0.581 0.1553 0.026 Uiso calc U R 1
C C6 0.7611(2) 0.53050(11) 0.19848(5) 0.0194(4) Uani d . . 1
H H6A 0.8524 0.5396 0.2189 0.023 Uiso calc U R 1
H H6B 0.6838 0.5778 0.2005 0.023 Uiso calc U R 1
C C7 0.6762(2) 0.44697(11) 0.20762(5) 0.0149(4) Uani d . . 1
C C8 0.5963(2) 0.44164(12) 0.24793(5) 0.0175(4) Uani d . . 1
H H8A 0.6711 0.4146 0.2686 0.021 Uiso calc U R 1
H H8B 0.5689 0.499 0.2571 0.021 Uiso calc U R 1
C C9 0.4406(2) 0.38746(11) 0.23974(5) 0.0180(4) Uani d . . 1
C C10 0.4272(2) 0.36256(11) 0.19564(5) 0.0153(4) Uani d . . 1
C C11 0.3108(2) 0.42851(12) 0.20979(5) 0.0209(4) Uani d . . 1
H H11A 0.1967 0.4116 0.2113 0.025 Uiso calc U R 1
H H11B 0.3269 0.4883 0.2021 0.025 Uiso calc U R 1
C C12 0.3892(2) 0.32732(13) 0.27192(6) 0.0276(4) Uani d . . 1
H H12A 0.4783 0.2886 0.2799 0.041 Uiso calc U R 1
H H12B 0.2946 0.2946 0.2614 0.041 Uiso calc U R 1
H H12C 0.3616 0.3602 0.295 0.041 Uiso calc U R 1
C C13 0.7760(2) 0.28641(11) 0.21961(5) 0.0168(4) Uani d . . 1
C C14 0.8833(2) 0.29457(12) 0.25475(6) 0.0217(4) Uani d . . 1
H H14 0.9319 0.3478 0.2612 0.026 Uiso calc U R 1
C C15 0.9181(2) 0.22474(13) 0.28014(6) 0.0267(4) Uani d . . 1
H H15 0.9895 0.2312 0.3035 0.032 Uiso calc U R 1
C C16 0.8468(2) 0.14509(13) 0.27082(6) 0.0273(5) Uani d . . 1
H H16 0.8673 0.0985 0.2883 0.033 Uiso calc U R 1
C C17 0.7445(2) 0.13518(12) 0.23527(6) 0.0249(4) Uani d . . 1
H H17 0.6991 0.0813 0.2285 0.03 Uiso calc U R 1
C C18 0.7096(2) 0.20517(11) 0.20974(6) 0.0202(4) Uani d . . 1
H H18 0.6415 0.1979 0.1859 0.024 Uiso calc U R 1
C C19 0.25837(19) 0.27335(11) 0.15139(5) 0.0152(4) Uani d . . 1
C C20 0.16860(19) 0.18886(11) 0.14884(5) 0.0149(4) Uani d . . 1
C C21 0.0762(2) 0.16840(11) 0.11256(5) 0.0172(4) Uani d . . 1
H H21 0.0751 0.206 0.0906 0.021 Uiso calc U R 1
C C22 -0.0136(2) 0.09256(11) 0.10918(5) 0.0176(4) Uani d . . 1
H H22 -0.0742 0.078 0.085 0.021 Uiso calc U R 1
C C23 -0.0110(2) 0.03889(11) 0.14253(5) 0.0166(4) Uani d . . 1
C C24 0.0793(2) 0.05726(12) 0.17896(5) 0.0215(4) Uani d . . 1
H H24 0.0789 0.0196 0.2009 0.026 Uiso calc U R 1
C C25 0.1700(2) 0.13289(12) 0.18200(5) 0.0202(4) Uani d . . 1
H H25 0.2319 0.1465 0.2061 0.024 Uiso calc U R 1
C C26 0.71417(19) 0.73727(11) -0.01394(5) 0.0146(4) Uani d . . 1
H H26 0.7105 0.7798 -0.036 0.017 Uiso calc U R 1
C C27 0.5576(2) 0.72377(11) 0.00842(5) 0.0152(4) Uani d . . 1
C C28 0.4175(2) 0.77861(12) -0.00881(6) 0.0202(4) Uani d . . 1
H H28 0.3711 0.8173 0.0085 0.024 Uiso calc U R 1
C C29 0.3548(2) 0.77591(12) -0.04716(6) 0.0228(4) Uani d . . 1
H H29 0.269 0.8134 -0.0553 0.027 Uiso calc U R 1
C C30 0.4155(2) 0.71526(13) -0.07800(6) 0.0241(4) Uani d . . 1
H H30A 0.4927 0.7456 -0.0938 0.029 Uiso calc U R 1
H H30B 0.323 0.6969 -0.0965 0.029 Uiso calc U R 1
C C31 0.5000(2) 0.63596(12) -0.05844(5) 0.0196(4) Uani d . . 1
H H31A 0.4159 0.5953 -0.0516 0.023 Uiso calc U R 1
H H31B 0.5645 0.6083 -0.0781 0.023 Uiso calc U R 1
C C32 0.6121(2) 0.65502(11) -0.02050(5) 0.0153(4) Uani d . . 1
C C33 0.7123(2) 0.58002(11) -0.00108(5) 0.0177(4) Uani d . . 1
H H33A 0.6564 0.5555 0.021 0.021 Uiso calc U R 1
H H33B 0.7257 0.5351 -0.021 0.021 Uiso calc U R 1
C C34 0.8799(2) 0.61603(11) 0.01479(5) 0.0167(4) Uani d . . 1
C C35 0.8783(2) 0.71124(11) 0.00561(5) 0.0146(4) Uani d . . 1
C C36 0.9808(2) 0.65276(11) -0.01807(5) 0.0186(4) Uani d . . 1
H H36A 1.0998 0.6553 -0.0124 0.022 Uiso calc U R 1
H H36B 0.9428 0.6412 -0.0462 0.022 Uiso calc U R 1
C C37 0.9651(2) 0.57994(12) 0.05302(6) 0.0227(4) Uani d . . 1
H H37A 1.0641 0.6122 0.0602 0.034 Uiso calc U R 1
H H37B 0.9927 0.5204 0.0488 0.034 Uiso calc U R 1
H H37C 0.8931 0.584 0.0745 0.034 Uiso calc U R 1
C C38 0.5523(2) 0.70657(11) 0.05278(5) 0.0168(4) Uani d . . 1
C C39 0.6393(2) 0.75501(12) 0.08296(5) 0.0207(4) Uani d . . 1
H H39 0.7157 0.7958 0.0758 0.025 Uiso calc U R 1
C C40 0.6136(2) 0.74323(12) 0.12351(6) 0.0243(4) Uani d . . 1
H H40 0.6731 0.7761 0.1433 0.029 Uiso calc U R 1
C C41 0.5004(2) 0.68307(13) 0.13486(6) 0.0243(4) Uani d . . 1
H H41 0.4821 0.6762 0.1621 0.029 Uiso calc U R 1
C C42 0.4143(2) 0.63307(13) 0.10525(6) 0.0243(4) Uani d . . 1
H H42 0.3395 0.5916 0.1126 0.029 Uiso calc U R 1
C C43 0.4401(2) 0.64518(12) 0.06480(6) 0.0215(4) Uani d . . 1
H H43 0.3815 0.6117 0.0451 0.026 Uiso calc U R 1
C C44 1.02749(19) 0.83980(11) 0.01998(5) 0.0152(4) Uani d . . 1
C C45 1.13952(19) 0.88674(11) 0.05085(5) 0.0149(4) Uani d . . 1
C C46 1.2094(2) 0.96369(11) 0.03849(5) 0.0175(4) Uani d . . 1
H H46 1.1802 0.9851 0.0126 0.021 Uiso calc U R 1
C C47 1.3220(2) 1.00845(11) 0.06450(5) 0.0181(4) Uani d . . 1
H H47 1.3692 1.0597 0.0565 0.022 Uiso calc U R 1
C C48 1.3619(2) 0.97444(11) 0.10275(5) 0.0169(4) Uani d . . 1
C C49 1.2947(2) 0.89862(11) 0.11592(5) 0.0184(4) Uani d . . 1
H H49 1.3241 0.8776 0.1419 0.022 Uiso calc U R 1
C C50 1.1825(2) 0.85453(11) 0.08957(5) 0.0179(4) Uani d . . 1
H H50 1.1358 0.8033 0.0978 0.021 Uiso calc U R 1
N N1 -0.10441(18) -0.04262(10) 0.13886(5) 0.0216(3) Uani d . . 1
N N2 1.48016(18) 1.02243(10) 0.13067(5) 0.0215(3) Uani d . . 1
O O1 0.35920(13) 0.27887(7) 0.18588(4) 0.0169(3) Uani d . . 1
O O2 0.24062(14) 0.32940(8) 0.12617(4) 0.0197(3) Uani d . . 1
O O3 -0.08805(17) -0.09433(9) 0.16709(4) 0.0332(4) Uani d . . 1
O O4 -0.19302(15) -0.05551(8) 0.10758(4) 0.0278(3) Uani d . . 1
O O5 0.96648(13) 0.76656(7) 0.03501(3) 0.0160(3) Uani d . . 1
O O6 0.99828(15) 0.86370(8) -0.01457(4) 0.0203(3) Uani d . . 1
O O7 1.52031(16) 0.99074(9) 0.16403(4) 0.0306(3) Uani d . . 1
O O8 1.53200(17) 1.09198(9) 0.11935(4) 0.0330(3) Uani d . . 1

loop_
_atom_site_aniso_label
_atom_site_aniso_U_11
_atom_site_aniso_U_22
_atom_site_aniso_U_33
_atom_site_aniso_U_12
_atom_site_aniso_U_13
_atom_site_aniso_U_23
C1 0.0149(8) 0.0167(9) 0.0126(9) 0.0009(7) -0.0006(6) -0.0009(7)
C2 0.0137(8) 0.0165(9) 0.0141(9) 0.0004(7) -0.0002(6) -0.0008(7)
C3 0.0133(8) 0.0246(10) 0.0176(9) 0.0020(8) 0.0007(6) -0.0013(8)
C4 0.0153(8) 0.0305(11) 0.0157(9) -0.0013(8) 0.0021(7) 0.0020(8)
C5 0.0209(9) 0.0224(10) 0.0202(10) -0.0045(8) -0.0005(7) 0.0031(8)
C6 0.0212(9) 0.0181(9) 0.0183(10) -0.0014(8) -0.0013(7) -0.0001(7)
C7 0.0150(8) 0.0165(9) 0.0125(9) 0.0004(7) -0.0017(6) -0.0014(7)
C8 0.0190(8) 0.0192(9) 0.0142(9) -0.0010(7) 0.0006(7) -0.0034(7)
C9 0.0171(8) 0.0204(9) 0.0167(9) -0.0006(8) 0.0023(7) -0.0025(7)
C10 0.0158(8) 0.0146(9) 0.0152(9) -0.0010(7) -0.0008(6) -0.0027(7)
C11 0.0152(8) 0.0233(10) 0.0241(10) -0.0001(8) 0.0014(7) -0.0051(8)
C12 0.0308(10) 0.0326(11) 0.0201(10) -0.0105(9) 0.0070(8) -0.0020(9)
C13 0.0134(8) 0.0188(9) 0.0183(9) 0.0006(7) 0.0014(6) 0.0010(7)
C14 0.0193(9) 0.0202(10) 0.0243(10) -0.0034(8) -0.0046(7) 0.0014(8)
C15 0.0227(10) 0.0282(11) 0.0275(11) -0.0021(9) -0.0078(8) 0.0051(9)
C16 0.0225(10) 0.0228(10) 0.0359(12) 0.0014(8) -0.0026(8) 0.0120(9)
C17 0.0173(9) 0.0184(10) 0.0381(12) -0.0015(8) -0.0021(8) 0.0009(8)
C18 0.0158(8) 0.0212(10) 0.0229(10) 0.0012(8) -0.0018(7) -0.0035(8)
C19 0.0108(8) 0.0206(9) 0.0145(9) 0.0018(7) 0.0022(6) -0.0027(7)
C20 0.0116(8) 0.0166(9) 0.0166(9) 0.0012(7) 0.0017(6) -0.0014(7)
C21 0.0180(8) 0.0175(9) 0.0159(9) 0.0018(7) 0.0009(7) 0.0007(7)
C22 0.0161(8) 0.0208(9) 0.0154(9) 0.0007(7) -0.0018(6) -0.0018(7)
C23 0.0130(8) 0.0147(9) 0.0222(10) -0.0004(7) 0.0025(7) -0.0008(7)
C24 0.0239(9) 0.0206(10) 0.0196(10) -0.0012(8) -0.0003(7) 0.0055(8)
C25 0.0196(9) 0.0250(10) 0.0152(9) -0.0004(8) -0.0025(7) 0.0002(8)
C26 0.0154(8) 0.0147(9) 0.0139(9) -0.0007(7) 0.0023(6) -0.0011(7)
C27 0.0143(8) 0.0161(9) 0.0154(9) -0.0002(7) 0.0022(6) -0.0019(7)
C28 0.0154(8) 0.0226(10) 0.0233(10) 0.0043(8) 0.0064(7) -0.0003(8)
C29 0.0169(9) 0.0273(10) 0.0239(10) 0.0039(8) 0.0006(7) 0.0022(8)
C30 0.0218(9) 0.0327(11) 0.0173(10) 0.0004(8) -0.0018(7) -0.0010(8)
C31 0.0199(9) 0.0225(10) 0.0162(9) -0.0043(8) 0.0010(7) -0.0051(7)
C32 0.0158(8) 0.0150(9) 0.0154(9) -0.0011(7) 0.0026(6) -0.0018(7)
C33 0.0199(8) 0.0154(9) 0.0183(10) 0.0000(7) 0.0037(7) -0.0004(7)
C34 0.0172(8) 0.0146(9) 0.0187(10) 0.0012(7) 0.0041(7) 0.0003(7)
C35 0.0157(8) 0.0139(9) 0.0142(9) -0.0019(7) 0.0019(6) -0.0017(7)
C36 0.0176(8) 0.0200(9) 0.0185(10) 0.0002(7) 0.0036(7) -0.0004(7)
C37 0.0240(9) 0.0198(10) 0.0245(11) 0.0029(8) 0.0031(7) 0.0041(8)
C38 0.0157(8) 0.0174(9) 0.0173(9) 0.0024(7) 0.0025(7) -0.0026(7)
C39 0.0195(9) 0.0221(10) 0.0209(10) -0.0002(8) 0.0040(7) -0.0052(8)
C40 0.0222(9) 0.0301(11) 0.0201(10) 0.0015(8) -0.0003(7) -0.0083(8)
C41 0.0275(10) 0.0313(11) 0.0143(9) 0.0071(9) 0.0034(7) 0.0012(8)
C42 0.0259(10) 0.0261(11) 0.0215(10) -0.0023(8) 0.0049(8) 0.0030(8)
C43 0.0213(9) 0.0230(10) 0.0200(10) -0.0026(8) 0.0015(7) -0.0023(8)
C44 0.0126(8) 0.0149(9) 0.0186(10) 0.0034(7) 0.0043(6) 0.0001(7)
C45 0.0134(8) 0.0154(9) 0.0162(9) 0.0030(7) 0.0038(6) -0.0016(7)
C46 0.0208(9) 0.0158(9) 0.0159(9) 0.0033(7) 0.0013(7) 0.0014(7)
C47 0.0210(9) 0.0131(9) 0.0205(10) -0.0010(7) 0.0033(7) -0.0003(7)
C48 0.0157(8) 0.0179(9) 0.0173(9) 0.0011(7) 0.0018(7) -0.0042(7)
C49 0.0206(9) 0.0204(9) 0.0138(9) 0.0021(8) 0.0006(7) 0.0009(7)
C50 0.0182(8) 0.0165(9) 0.0193(9) 0.0009(7) 0.0035(7) 0.0011(7)
N1 0.0181(7) 0.0204(8) 0.0264(9) -0.0011(7) 0.0024(6) -0.0002(7)
N2 0.0211(8) 0.0224(9) 0.0207(9) 0.0001(7) 0.0006(6) -0.0029(7)
O1 0.0144(6) 0.0178(6) 0.0179(7) -0.0026(5) -0.0029(5) -0.0021(5)
O2 0.0192(6) 0.0224(7) 0.0174(7) -0.0034(5) 0.0020(5) 0.0015(5)
O3 0.0369(8) 0.0256(8) 0.0363(9) -0.0078(7) -0.0022(6) 0.0122(7)
O4 0.0276(7) 0.0254(7) 0.0294(8) -0.0067(6) -0.0030(6) -0.0059(6)
O5 0.0159(6) 0.0163(6) 0.0159(6) -0.0041(5) 0.0008(5) -0.0002(5)
O6 0.0238(6) 0.0207(7) 0.0161(7) -0.0012(5) 0.0000(5) 0.0020(5)
O7 0.0347(8) 0.0368(8) 0.0187(8) -0.0061(7) -0.0067(6) 0.0029(6)
O8 0.0378(8) 0.0254(8) 0.0342(9) -0.0133(7) -0.0062(6) 0.0019(6)

loop_
_atom_type_symbol
_atom_type_description
_atom_type_scat_dispersion_real
_atom_type_scat_dispersion_imag
_atom_type_scat_source
C C 0.0033 0.0016 'International Tables Vol C Tables 4.2.6.8 and 6.1.1.4'
H H 0.0000 0.0000 'International Tables Vol C Tables 4.2.6.8 and 6.1.1.4'
N N 0.0061 0.0033 'International Tables Vol C Tables 4.2.6.8 and 6.1.1.4'
O O 0.0106 0.0060 'International Tables Vol C Tables 4.2.6.8 and 6.1.1.4'

loop_
_geom_angle_atom_site_label_1
_geom_angle_atom_site_label_2
_geom_angle_atom_site_label_3
_geom_angle
C10 C1 C7 106.32(14)
C10 C1 C2 119.24(14)
C7 C1 C2 59.68(11)
C10 C1 H1 118.7
C7 C1 H1 118.7
C2 C1 H1 118.7
C3 C2 C13 113.78(14)
C3 C2 C7 114.46(14)
C13 C2 C7 120.92(14)
C3 C2 C1 114.18(14)
C13 C2 C1 123.30(14)
C7 C2 C1 59.84(10)
C4 C3 C2 124.30(17)
C4 C3 H3 117.9
C2 C3 H3 117.9
C3 C4 C5 122.66(16)
C3 C4 H4 118.7
C5 C4 H4 118.7
C4 C5 C6 111.75(15)
C4 C5 H5A 109.3
C6 C5 H5A 109.3
C4 C5 H5B 109.3
C6 C5 H5B 109.3
H5A C5 H5B 107.9
C7 C6 C5 113.92(15)
C7 C6 H6A 108.8
C5 C6 H6A 108.8
C7 C6 H6B 108.8
C5 C6 H6B 108.8
H6A C6 H6B 107.7
C6 C7 C2 118.04(14)
C6 C7 C1 123.83(15)
C2 C7 C1 60.48(11)
C6 C7 C8 117.08(14)
C2 C7 C8 116.49(14)
C1 C7 C8 108.87(14)
C9 C8 C7 106.41(13)
C9 C8 H8A 110.4
C7 C8 H8A 110.4
C9 C8 H8B 110.4
C7 C8 H8B 110.4
H8A C8 H8B 108.6
C12 C9 C10 121.86(15)
C12 C9 C11 120.04(15)
C10 C9 C11 59.18(11)
C12 C9 C8 119.56(15)
C10 C9 C8 107.65(14)
C11 C9 C8 113.90(15)
O1 C10 C1 120.07(14)
O1 C10 C11 116.40(14)
C1 C10 C11 117.99(15)
O1 C10 C9 116.38(14)
C1 C10 C9 110.52(14)
C11 C10 C9 61.06(11)
C10 C11 C9 59.76(11)
C10 C11 H11A 117.8
C9 C11 H11A 117.8
C10 C11 H11B 117.8
C9 C11 H11B 117.8
H11A C11 H11B 114.9
C9 C12 H12A 109.5
C9 C12 H12B 109.5
H12A C12 H12B 109.5
C9 C12 H12C 109.5
H12A C12 H12C 109.5
H12B C12 H12C 109.5
C18 C13 C14 118.50(16)
C18 C13 C2 122.16(15)
C14 C13 C2 119.16(15)
C15 C14 C13 121.00(17)
C15 C14 H14 119.5
C13 C14 H14 119.5
C14 C15 C16 119.99(17)
C14 C15 H15 120.0
C16 C15 H15 120.0
C15 C16 C17 119.69(18)
C15 C16 H16 120.2
C17 C16 H16 120.2
C18 C17 C16 120.34(18)
C18 C17 H17 119.8
C16 C17 H17 119.8
C17 C18 C13 120.39(17)
C17 C18 H18 119.8
C13 C18 H18 119.8
O2 C19 O1 124.63(16)
O2 C19 C20 124.18(15)
O1 C19 C20 111.18(14)
C21 C20 C25 120.09(16)
C21 C20 C19 118.08(15)
C25 C20 C19 121.77(15)
C22 C21 C20 120.25(16)
C22 C21 H21 119.9
C20 C21 H21 119.9
C23 C22 C21 118.39(16)
C23 C22 H22 120.8
C21 C22 H22 120.8
C22 C23 C24 122.82(16)
C22 C23 N1 118.55(15)
C24 C23 N1 118.61(16)
C25 C24 C23 118.48(17)
C25 C24 H24 120.8
C23 C24 H24 120.8
C24 C25 C20 119.96(16)
C24 C25 H25 120.0
C20 C25 H25 120.0
C35 C26 C32 107.04(14)
C35 C26 C27 120.15(14)
C32 C26 C27 59.52(10)
C35 C26 H26 118.3
C32 C26 H26 118.3
C27 C26 H26 118.3
C28 C27 C38 112.97(14)
C28 C27 C32 114.27(14)
C38 C27 C32 121.78(14)
C28 C27 C26 112.00(14)
C38 C27 C26 126.13(14)
C32 C27 C26 59.72(11)
C29 C28 C27 124.40(16)
C29 C28 H28 117.8
C27 C28 H28 117.8
C28 C29 C30 123.21(17)
C28 C29 H29 118.4
C30 C29 H29 118.4
C29 C30 C31 112.21(15)
C29 C30 H30A 109.2
C31 C30 H30A 109.2
C29 C30 H30B 109.2
C31 C30 H30B 109.2
H30A C30 H30B 107.9
C32 C31 C30 114.35(15)
C32 C31 H31A 108.7
C30 C31 H31A 108.7
C32 C31 H31B 108.7
C30 C31 H31B 108.7
H31A C31 H31B 107.6
C31 C32 C27 117.99(14)
C31 C32 C26 124.19(15)
C27 C32 C26 60.75(10)
C31 C32 C33 117.50(14)
C27 C32 C33 116.13(14)
C26 C32 C33 108.05(13)
C34 C33 C32 107.24(14)
C34 C33 H33A 110.3
C32 C33 H33A 110.3
C34 C33 H33B 110.3
C32 C33 H33B 110.3
H33A C33 H33B 108.5
C37 C34 C35 122.11(15)
C37 C34 C33 119.34(15)
C35 C34 C33 107.25(14)
C37 C34 C36 120.15(14)
C35 C34 C36 59.18(11)
C33 C34 C36 114.25(14)
O5 C35 C26 120.60(14)
O5 C35 C36 116.43(13)
C26 C35 C36 117.10(14)
O5 C35 C34 116.80(14)
C26 C35 C34 110.18(14)
C36 C35 C34 61.14(11)
C35 C36 C34 59.68(11)
C35 C36 H36A 117.8
C34 C36 H36A 117.8
C35 C36 H36B 117.8
C34 C36 H36B 117.8
H36A C36 H36B 114.9
C34 C37 H37A 109.5
C34 C37 H37B 109.5
H37A C37 H37B 109.5
C34 C37 H37C 109.5
H37A C37 H37C 109.5
H37B C37 H37C 109.5
C39 C38 C43 117.80(17)
C39 C38 C27 123.49(16)
C43 C38 C27 118.30(15)
C40 C39 C38 120.87(17)
C40 C39 H39 119.6
C38 C39 H39 119.6
C41 C40 C39 120.62(17)
C41 C40 H40 119.7
C39 C40 H40 119.7
C40 C41 C42 119.38(18)
C40 C41 H41 120.3
C42 C41 H41 120.3
C43 C42 C41 119.77(18)
C43 C42 H42 120.1
C41 C42 H42 120.1
C42 C43 C38 121.55(17)
C42 C43 H43 119.2
C38 C43 H43 119.2
O6 C44 O5 123.93(15)
O6 C44 C45 123.84(16)
O5 C44 C45 112.21(14)
C50 C45 C46 119.93(16)
C50 C45 C44 122.98(16)
C46 C45 C44 116.98(15)
C47 C46 C45 120.56(16)
C47 C46 H46 119.7
C45 C46 H46 119.7
C48 C47 C46 117.91(16)
C48 C47 H47 121.0
C46 C47 H47 121.0
C49 C48 C47 122.94(16)
C49 C48 N2 119.00(16)
C47 C48 N2 118.05(16)
C48 C49 C50 118.51(16)
C48 C49 H49 120.7
C50 C49 H49 120.7
C49 C50 C45 120.15(16)
C49 C50 H50 119.9
C45 C50 H50 119.9
O4 N1 O3 123.59(15)
O4 N1 C23 118.11(15)
O3 N1 C23 118.30(15)
O7 N2 O8 123.63(15)
O7 N2 C48 118.11(15)
O8 N2 C48 118.26(15)
C19 O1 C10 116.25(13)
C44 O5 C35 115.37(13)

loop_
_geom_bond_atom_site_label_1
_geom_bond_atom_site_label_2
_geom_bond_distance
C1 C10 1.489(2)
C1 C7 1.526(2)
C1 C2 1.535(2)
C1 H1 0.98
C2 C3 1.492(2)
C2 C13 1.502(2)
C2 C7 1.523(2)
C3 C4 1.325(2)
C3 H3 0.93
C4 C5 1.499(3)
C4 H4 0.93
C5 C6 1.530(2)
C5 H5A 0.97
C5 H5B 0.97
C6 C7 1.507(2)
C6 H6A 0.97
C6 H6B 0.97
C7 C8 1.533(2)
C8 C9 1.523(2)
C8 H8A 0.97
C8 H8B 0.97
C9 C12 1.499(2)
C9 C10 1.502(2)
C9 C11 1.522(2)
C10 O1 1.434(2)
C10 C11 1.493(2)
C11 H11A 0.97
C11 H11B 0.97
C12 H12A 0.96
C12 H12B 0.96
C12 H12C 0.96
C13 C18 1.395(2)
C13 C14 1.397(2)
C14 C15 1.382(3)
C14 H14 0.93
C15 C16 1.385(3)
C15 H15 0.93
C16 C17 1.389(3)
C16 H16 0.93
C17 C18 1.387(3)
C17 H17 0.93
C18 H18 0.93
C19 O2 1.203(2)
C19 O1 1.3486(19)
C19 C20 1.496(2)
C20 C21 1.396(2)
C20 C25 1.396(2)
C21 C22 1.381(2)
C21 H21 0.93
C22 C23 1.378(2)
C22 H22 0.93
C23 C24 1.385(2)
C23 N1 1.471(2)
C24 C25 1.382(2)
C24 H24 0.93
C25 H25 0.93
C26 C35 1.487(2)
C26 C32 1.524(2)
C26 C27 1.540(2)
C26 H26 0.98
C27 C28 1.494(2)
C27 C38 1.494(2)
C27 C32 1.521(2)
C28 C29 1.326(3)
C28 H28 0.93
C29 C30 1.500(3)
C29 H29 0.93
C30 C31 1.523(3)
C30 H30A 0.97
C30 H30B 0.97
C31 C32 1.515(2)
C31 H31A 0.97
C31 H31B 0.97
C32 C33 1.527(2)
C33 C34 1.523(2)
C33 H33A 0.97
C33 H33B 0.97
C34 C37 1.496(2)
C34 C35 1.503(2)
C34 C36 1.525(2)
C35 O5 1.4392(19)
C35 C36 1.496(2)
C36 H36A 0.97
C36 H36B 0.97
C37 H37A 0.96
C37 H37B 0.96
C37 H37C 0.96
C38 C39 1.391(2)
C38 C43 1.397(2)
C39 C40 1.386(3)
C39 H39 0.93
C40 C41 1.383(3)
C40 H40 0.93
C41 C42 1.389(3)
C41 H41 0.93
C42 C43 1.384(3)
C42 H42 0.93
C43 H43 0.93
C44 O6 1.204(2)
C44 O5 1.349(2)
C44 C45 1.496(2)
C45 C50 1.390(2)
C45 C46 1.395(2)
C46 C47 1.386(2)
C46 H46 0.93
C47 C48 1.382(2)
C47 H47 0.93
C48 C49 1.380(2)
C48 N2 1.475(2)
C49 C50 1.386(2)
C49 H49 0.93
C50 H50 0.93
N1 O4 1.2248(19)
N1 O3 1.2276(19)
N2 O7 1.2251(19)
N2 O8 1.226(2)
